data_7001569
loop_
_publ_author_name
'Mendoza-Espinosa, Daniel'
'Hanna, Tracy A.'

_publ_section_title
;
 Synthesis, X-ray structures and reactivity of calix[5]arene
 bismuth(iii) and antimony(iii) complexes
;
_journal_issue 26
_journal_name_full 'Dalton Transactions'
_journal_page_first 5211
_journal_page_last 5225
_journal_paper_doi 10.1039/b903943k
_journal_year 2009
_chemical_formula_moiety 'C59 H78 O8 S2 Sb2, 1.5(C2H6SO)'
_chemical_formula_sum 'C62 H87 O9.5 S3.5 Sb2'
_chemical_formula_weight 1340.1
_chemical_name_systematic
;
?
;
_space_group_IT_number 88
_symmetry_cell_setting tetragonal
_symmetry_space_group_name_Hall '-I 4ad'
_symmetry_space_group_name_H-M 'I 41/a :2'
_atom_sites_solution_hydrogens geom
_atom_sites_solution_primary direct
_atom_sites_solution_secondary difmap
_audit_creation_method SHELXL-97
_cell_angle_alpha 90.00
_cell_angle_beta 90.00
_cell_angle_gamma 90.00
_cell_formula_units_Z 16
_cell_length_a 29.948(4)
_cell_length_b 29.948(4)
_cell_length_c 31.765(8)
_cell_measurement_reflns_used 500
_cell_measurement_temperature 223(2)
_cell_measurement_theta_max 25
_cell_measurement_theta_min 2
_cell_volume 28489(9)
_computing_cell_refinement 'Bruker SMART'
_computing_data_collection 'Bruker SMART'
_computing_data_reduction 'Bruker SAINT'
_computing_molecular_graphics 'Bruker SHELXTL'
_computing_publication_material 'Bruker SHEXLTL'
_computing_structure_refinement 'SHELXL-97 (Sheldrick, 1997)'
_computing_structure_solution 'SHELXS-97 (Sheldrick, 1990)'
_diffrn_ambient_temperature 223(2)
_diffrn_detector_area_resol_mean 'not recorded'
_diffrn_measured_fraction_theta_full 0.976
_diffrn_measured_fraction_theta_max 0.976
_diffrn_measurement_device_type 'Bruker SMART 1000'
_diffrn_measurement_method 'phi and omega scans'
_diffrn_radiation_monochromator graphite
_diffrn_radiation_source 'fine-focus sealed tube'
_diffrn_radiation_type MoK\a
_diffrn_radiation_wavelength 0.71073
_diffrn_reflns_av_R_equivalents 0.1260
_diffrn_reflns_av_sigmaI/netI 0.1538
_diffrn_reflns_limit_h_max 39
_diffrn_reflns_limit_h_min -39
_diffrn_reflns_limit_k_max 23
_diffrn_reflns_limit_k_min -39
_diffrn_reflns_limit_l_max 42
_diffrn_reflns_limit_l_min -41
_diffrn_reflns_number 100086
_diffrn_reflns_theta_full 28.28
_diffrn_reflns_theta_max 28.28
_diffrn_reflns_theta_min 1.60
_diffrn_standards_interval_count 'not recorded'
_diffrn_standards_interval_time 'not recorded'
_diffrn_standards_number 'not recorded'
_exptl_absorpt_coefficient_mu 0.859
_exptl_absorpt_correction_T_max 0.8965
_exptl_absorpt_correction_T_min 0.8402
_exptl_absorpt_correction_type multi-scan
_exptl_absorpt_process_details sadabs
_exptl_crystal_colour Colorless
_exptl_crystal_density_diffrn 1.140
_exptl_crystal_density_method 'not measured'
_exptl_crystal_description Block
_exptl_crystal_F_000 10080
_exptl_crystal_size_max 0.21
_exptl_crystal_size_mid 0.18
_exptl_crystal_size_min 0.13
_refine_diff_density_max 5.732
_refine_diff_density_min -1.665
_refine_diff_density_rms 0.221
_refine_ls_extinction_method none
_refine_ls_goodness_of_fit_ref 0.938
_refine_ls_hydrogen_treatment constr
_refine_ls_matrix_type full
_refine_ls_number_parameters 636
_refine_ls_number_reflns 17255
_refine_ls_number_restraints 60
_refine_ls_restrained_S_all 0.939
_refine_ls_R_factor_all 0.1921
_refine_ls_R_factor_gt 0.1081
_refine_ls_shift/su_max 0.021
_refine_ls_shift/su_mean 0.001
_refine_ls_structure_factor_coef Fsqd
_refine_ls_weighting_details 'calc w=1/[\s^2^(Fo^2^)+(0.1872P)^2^+0.0000P] where P=(Fo^2^+2Fc^2^)/3'
_refine_ls_weighting_scheme calc
_refine_ls_wR_factor_gt 0.2801
_refine_ls_wR_factor_ref 0.3185
_reflns_number_gt 6905
_reflns_number_total 17255
_reflns_threshold_expression >2sigma(I)
_cod_data_source_file b903943k.txt
_cod_data_source_block tcu100m
_cod_depositor_comments
;
The following automatic conversions were performed:
'_symmetry_cell_setting' value 'Tetragonal' changed to 'tetragonal'
according to '/home/saulius/struct/CIF-dictionaries/cif_core.dic'
dictionary named 'cif_core.dic' version 2.4.1 from 2010-06-29.

Automatic conversion script
Id: cif_fix_enum 1527 2010-12-29 10:47:43Z saulius 
;
_cod_original_sg_symbol_H-M 'I 41/a'
_cod_database_code 7001569

loop_
_symmetry_equiv_pos_as_xyz
'x, y, z'
'-x+1/2, -y, z+1/2'
'-y+3/4, x+1/4, z+1/4'
'y+3/4, -x+3/4, z+3/4'
'x+1/2, y+1/2, z+1/2'
'-x+1, -y+1/2, z+1'
'-y+5/4, x+3/4, z+3/4'
'y+5/4, -x+5/4, z+5/4'
'-x, -y, -z'
'x-1/2, y, -z-1/2'
'y-3/4, -x-1/4, -z-1/4'
'-y-3/4, x-3/4, -z-3/4'
'-x+1/2, -y+1/2, -z+1/2'
'x, y+1/2, -z'
'y-1/4, -x+1/4, -z+1/4'
'-y-1/4, x-1/4, -z-1/4'

loop_
_atom_site_label
_atom_site_type_symbol
_atom_site_fract_x
_atom_site_fract_y
_atom_site_fract_z
_atom_site_U_iso_or_equiv
_atom_site_adp_type
_atom_site_occupancy
_atom_site_symmetry_multiplicity
_atom_site_calc_flag
_atom_site_refinement_flags
_atom_site_disorder_assembly
_atom_site_disorder_group
C1 C 0.5482(3) 0.8987(3) 0.1370(3) 0.045(2) Uani 1 1 d . . .
O1 O 0.5553(2) 0.9175(2) 0.09710(19) 0.0489(17) Uani 1 1 d . . .
Sb1 Sb 0.59969(2) 0.96587(2) 0.090089(19) 0.0426(2) Uani 1 1 d . . .
S1 S 0.57452(17) 1.01243(17) -0.00790(15) 0.1134(15) Uani 1 1 d . . .
Sb2 Sb 0.64391(2) 0.99925(2) 0.189792(19) 0.0445(2) Uani 1 1 d . . .
C2 C 0.5689(3) 0.8568(3) 0.1459(3) 0.047(2) Uani 1 1 d . . .
O2 O 0.5556(2) 1.0145(2) 0.10269(19) 0.0461(16) Uani 1 1 d . . .
S2 S 0.65332(13) 0.92086(12) 0.27777(10) 0.0769(10) Uani 1 1 d . . .
C3 C 0.5611(3) 0.8387(4) 0.1846(3) 0.052(3) Uani 1 1 d . . .
H3A H 0.5745 0.8112 0.1909 0.062 Uiso 1 1 calc R . .
O3 O 0.6583(2) 1.0433(2) 0.14325(19) 0.0456(16) Uani 1 1 d . . .
C4 C 0.5352(3) 0.8578(3) 0.2145(3) 0.050(2) Uani 1 1 d . . .
O4 O 0.7067(2) 0.9773(3) 0.1879(2) 0.0536(18) Uani 1 1 d . . .
C5 C 0.5157(4) 0.8986(4) 0.2055(3) 0.053(3) Uani 1 1 d . . .
H5B H 0.4982 0.9125 0.2262 0.064 Uiso 1 1 calc R . .
O5 O 0.6651(2) 0.8645(2) 0.1673(2) 0.0532(18) Uani 1 1 d . . .
H5A H 0.6583 0.8880 0.1795 0.080 Uiso 1 1 calc R . .
C6 C 0.5214(3) 0.9200(3) 0.1663(3) 0.043(2) Uani 1 1 d . . .
O6 O 0.6203(2) 0.9596(2) 0.1492(2) 0.0448(15) Uani 1 1 d . . .
C7 C 0.5279(4) 0.8371(4) 0.2585(3) 0.061(3) Uani 1 1 d . . .
O7 O 0.5544(3) 0.9739(3) 0.0226(2) 0.080(3) Uani 1 1 d . . .
C8 C 0.5634(4) 0.8041(6) 0.2693(4) 0.096(5) Uani 1 1 d . . .
H8A H 0.5657 0.7821 0.2470 0.145 Uiso 1 1 calc R . .
H8B H 0.5560 0.7893 0.2955 0.145 Uiso 1 1 calc R . .
H8C H 0.5918 0.8194 0.2723 0.145 Uiso 1 1 calc R . .
O8 O 0.6415(3) 0.9291(2) 0.2326(2) 0.071(2) Uani 1 1 d . . .
C9 C 0.4812(4) 0.8144(5) 0.2554(4) 0.082(4) Uani 1 1 d . . .
H9A H 0.4817 0.7922 0.2331 0.123 Uiso 1 1 calc R . .
H9B H 0.4588 0.8368 0.2490 0.123 Uiso 1 1 calc R . .
H9C H 0.4741 0.8002 0.2819 0.123 Uiso 1 1 calc R . .
C10 C 0.5255(7) 0.8720(6) 0.2940(4) 0.115(6) Uani 1 1 d . . .
H10A H 0.5542 0.8867 0.2968 0.173 Uiso 1 1 calc R . .
H10B H 0.5179 0.8573 0.3203 0.173 Uiso 1 1 calc R . .
H10C H 0.5028 0.8940 0.2873 0.173 Uiso 1 1 calc R . .
C11 C 0.4980(3) 0.9636(3) 0.1560(3) 0.049(2) Uani 1 1 d . . .
H11A H 0.4941 0.9651 0.1254 0.059 Uiso 1 1 calc R . .
H11B H 0.4682 0.9627 0.1687 0.059 Uiso 1 1 calc R . .
C12 C 0.5204(3) 1.0057(3) 0.1700(3) 0.052(3) Uani 1 1 d . . .
C13 C 0.5141(4) 1.0216(4) 0.2116(3) 0.059(3) Uani 1 1 d . . .
H13A H 0.4981 1.0040 0.2309 0.071 Uiso 1 1 calc R . .
C14 C 0.5306(4) 1.0618(4) 0.2245(3) 0.055(3) Uani 1 1 d . A .
C15 C 0.5552(3) 1.0874(4) 0.1953(3) 0.057(3) Uani 1 1 d . . .
H15A H 0.5663 1.1155 0.2034 0.068 Uiso 1 1 calc R . .
C16 C 0.5631(3) 1.0722(3) 0.1549(3) 0.046(2) Uani 1 1 d . . .
C17 C 0.5470(4) 1.0299(4) 0.1425(3) 0.054(3) Uani 1 1 d . . .
C18 C 0.5236(4) 1.0807(4) 0.2687(4) 0.078(4) Uani 1 1 d D . .
C19 C 0.5387(16) 1.0442(13) 0.2978(15) 0.18(3) Uiso 0.409(17) 1 d PD A 1
H19A H 0.5597 1.0250 0.2833 0.269 Uiso 0.409(17) 1 calc PR A 1
H19B H 0.5131 1.0267 0.3067 0.269 Uiso 0.409(17) 1 calc PR A 1
H19C H 0.5530 1.0572 0.3223 0.269 Uiso 0.409(17) 1 calc PR A 1
C20 C 0.4736(7) 1.0846(17) 0.2751(18) 0.17(2) Uiso 0.409(17) 1 d PD A 1
H20A H 0.4671 1.1113 0.2913 0.261 Uiso 0.409(17) 1 calc PR A 1
H20B H 0.4628 1.0586 0.2902 0.261 Uiso 0.409(17) 1 calc PR A 1
H20C H 0.4589 1.0864 0.2480 0.261 Uiso 0.409(17) 1 calc PR A 1
C21 C 0.5438(16) 1.1236(11) 0.2838(18) 0.20(3) Uiso 0.409(17) 1 d PD A 1
H21A H 0.5734 1.1177 0.2951 0.296 Uiso 0.409(17) 1 calc PR A 1
H21B H 0.5252 1.1364 0.3056 0.296 Uiso 0.409(17) 1 calc PR A 1
H21C H 0.5461 1.1443 0.2604 0.296 Uiso 0.409(17) 1 calc PR A 1
C19A C 0.4936(7) 1.0539(7) 0.2963(8) 0.094(8) Uiso 0.591(17) 1 d PD A 2
H19D H 0.5049 1.0236 0.2983 0.141 Uiso 0.591(17) 1 calc PR A 2
H19E H 0.4638 1.0535 0.2845 0.141 Uiso 0.591(17) 1 calc PR A 2
H19F H 0.4928 1.0671 0.3242 0.141 Uiso 0.591(17) 1 calc PR A 2
C20A C 0.5045(7) 1.1281(6) 0.2681(8) 0.096(8) Uiso 0.591(17) 1 d PD A 2
H20D H 0.4753 1.1278 0.2549 0.143 Uiso 0.591(17) 1 calc PR A 2
H20E H 0.5243 1.1474 0.2522 0.143 Uiso 0.591(17) 1 calc PR A 2
H20F H 0.5018 1.1391 0.2967 0.143 Uiso 0.591(17) 1 calc PR A 2
C21A C 0.5680(6) 1.0850(8) 0.2913(7) 0.093(8) Uiso 0.591(17) 1 d PD A 2
H21D H 0.5824 1.0560 0.2926 0.139 Uiso 0.591(17) 1 calc PR A 2
H21E H 0.5630 1.0960 0.3197 0.139 Uiso 0.591(17) 1 calc PR A 2
H21F H 0.5870 1.1057 0.2762 0.139 Uiso 0.591(17) 1 calc PR A 2
C22 C 0.5886(3) 1.1017(3) 0.1234(3) 0.052(3) Uani 1 1 d . . .
H22A H 0.5701 1.1274 0.1156 0.062 Uiso 1 1 calc R . .
H22B H 0.5948 1.0846 0.0978 0.062 Uiso 1 1 calc R . .
C23 C 0.6330(3) 1.1185(3) 0.1424(3) 0.046(2) Uani 1 1 d . . .
C24 C 0.6405(4) 1.1637(4) 0.1497(3) 0.058(3) Uani 1 1 d . . .
H24A H 0.6177 1.1844 0.1436 0.070 Uiso 1 1 calc R . .
C25 C 0.6802(5) 1.1789(4) 0.1656(3) 0.069(3) Uani 1 1 d . A .
C26 C 0.7116(4) 1.1464(4) 0.1775(3) 0.062(3) Uani 1 1 d . . .
H26A H 0.7382 1.1558 0.1904 0.074 Uiso 1 1 calc R . .
C27 C 0.7051(4) 1.1009(3) 0.1709(3) 0.050(2) Uani 1 1 d . . .
C28 C 0.6654(3) 1.0879(3) 0.1516(3) 0.047(2) Uani 1 1 d . . .
C29 C 0.6906(5) 1.2280(4) 0.1734(4) 0.085(4) Uani 1 1 d D . .
C30 C 0.7410(8) 1.2356(12) 0.1865(10) 0.091(12) Uiso 0.409(17) 1 d PD A 1
H30A H 0.7441 1.2316 0.2166 0.137 Uiso 0.409(17) 1 calc PR A 1
H30B H 0.7500 1.2656 0.1789 0.137 Uiso 0.409(17) 1 calc PR A 1
H30C H 0.7597 1.2142 0.1719 0.137 Uiso 0.409(17) 1 calc PR A 1
C31 C 0.6826(10) 1.2573(10) 0.1349(8) 0.086(11) Uiso 0.409(17) 1 d PD A 1
H31A H 0.6534 1.2507 0.1231 0.129 Uiso 0.409(17) 1 calc PR A 1
H31B H 0.7054 1.2514 0.1139 0.129 Uiso 0.409(17) 1 calc PR A 1
H31C H 0.6837 1.2885 0.1430 0.129 Uiso 0.409(17) 1 calc PR A 1
C32 C 0.6618(12) 1.2433(16) 0.2107(9) 0.17(2) Uiso 0.409(17) 1 d PD A 1
H32A H 0.6305 1.2403 0.2035 0.254 Uiso 0.409(17) 1 calc PR A 1
H32B H 0.6683 1.2743 0.2171 0.254 Uiso 0.409(17) 1 calc PR A 1
H32C H 0.6684 1.2251 0.2352 0.254 Uiso 0.409(17) 1 calc PR A 1
C30A C 0.7108(10) 1.2376(11) 0.2163(7) 0.129(12) Uiso 0.591(17) 1 d PD A 2
H30D H 0.6873 1.2386 0.2373 0.194 Uiso 0.591(17) 1 calc PR A 2
H30E H 0.7262 1.2660 0.2156 0.194 Uiso 0.591(17) 1 calc PR A 2
H30F H 0.7318 1.2141 0.2235 0.194 Uiso 0.591(17) 1 calc PR A 2
C31A C 0.7213(10) 1.2425(14) 0.1376(9) 0.192(19) Uiso 0.591(17) 1 d PD A 2
H31D H 0.7035 1.2507 0.1133 0.288 Uiso 0.591(17) 1 calc PR A 2
H31E H 0.7411 1.2181 0.1302 0.288 Uiso 0.591(17) 1 calc PR A 2
H31F H 0.7389 1.2681 0.1465 0.288 Uiso 0.591(17) 1 calc PR A 2
C32A C 0.6455(8) 1.2532(11) 0.1694(10) 0.151(14) Uiso 0.591(17) 1 d PD A 2
H32D H 0.6220 1.2322 0.1625 0.227 Uiso 0.591(17) 1 calc PR A 2
H32E H 0.6478 1.2755 0.1473 0.227 Uiso 0.591(17) 1 calc PR A 2
H32F H 0.6386 1.2678 0.1959 0.227 Uiso 0.591(17) 1 calc PR A 2
C33 C 0.7396(4) 1.0676(4) 0.1881(3) 0.056(3) Uani 1 1 d . . .
H33A H 0.7656 1.0845 0.1982 0.067 Uiso 1 1 calc R . .
H33B H 0.7266 1.0523 0.2124 0.067 Uiso 1 1 calc R . .
C34 C 0.7552(3) 1.0336(4) 0.1580(3) 0.047(2) Uani 1 1 d . . .
C35 C 0.7900(3) 1.0433(4) 0.1316(3) 0.056(3) Uani 1 1 d . . .
H35A H 0.8003 1.0730 0.1303 0.068 Uiso 1 1 calc R . .
C36 C 0.8114(4) 1.0112(4) 0.1062(3) 0.057(3) Uani 1 1 d . . .
C37 C 0.7956(3) 0.9675(4) 0.1098(3) 0.058(3) Uani 1 1 d . . .
H37A H 0.8097 0.9451 0.0940 0.069 Uiso 1 1 calc R . .
C38 C 0.7602(3) 0.9556(4) 0.1354(3) 0.052(3) Uani 1 1 d . . .
C39 C 0.7394(3) 0.9895(4) 0.1599(3) 0.052(3) Uani 1 1 d . . .
C40 C 0.8516(4) 1.0238(5) 0.0788(4) 0.071(3) Uani 1 1 d . . .
C41 C 0.8677(5) 0.9842(5) 0.0504(5) 0.096(5) Uani 1 1 d . . .
H41A H 0.8438 0.9756 0.0314 0.144 Uiso 1 1 calc R . .
H41B H 0.8756 0.9589 0.0680 0.144 Uiso 1 1 calc R . .
H41C H 0.8935 0.9934 0.0342 0.144 Uiso 1 1 calc R . .
C42 C 0.8405(5) 1.0636(5) 0.0515(5) 0.099(5) Uani 1 1 d . . .
H42A H 0.8162 1.0559 0.0326 0.148 Uiso 1 1 calc R . .
H42B H 0.8665 1.0720 0.0352 0.148 Uiso 1 1 calc R . .
H42C H 0.8315 1.0884 0.0691 0.148 Uiso 1 1 calc R . .
C43 C 0.8910(4) 1.0375(7) 0.1086(6) 0.117(6) Uani 1 1 d . . .
H43A H 0.8985 1.0126 0.1268 0.175 Uiso 1 1 calc R . .
H43B H 0.8820 1.0629 0.1256 0.175 Uiso 1 1 calc R . .
H43C H 0.9168 1.0456 0.0918 0.175 Uiso 1 1 calc R . .
C44 C 0.7460(4) 0.9094(4) 0.1390(4) 0.057(3) Uani 1 1 d . . .
H44A H 0.7354 0.9045 0.1679 0.068 Uiso 1 1 calc R . .
H44B H 0.7722 0.8903 0.1348 0.068 Uiso 1 1 calc R . .
C45 C 0.7102(3) 0.8941(3) 0.1095(3) 0.047(2) Uani 1 1 d . . .
C46 C 0.7150(3) 0.8990(3) 0.0677(3) 0.051(3) Uani 1 1 d . . .
H46A H 0.7408 0.9135 0.0579 0.062 Uiso 1 1 calc R . .
C47 C 0.6840(3) 0.8840(3) 0.0377(3) 0.045(2) Uani 1 1 d . . .
C48 C 0.6441(4) 0.8637(3) 0.0542(3) 0.049(2) Uani 1 1 d . . .
H48A H 0.6219 0.8542 0.0353 0.058 Uiso 1 1 calc R . .
C49 C 0.6373(4) 0.8577(3) 0.0967(3) 0.048(2) Uani 1 1 d . . .
C50 C 0.6705(4) 0.8728(3) 0.1239(3) 0.048(2) Uani 1 1 d . . .
C51 C 0.6898(4) 0.8894(3) -0.0098(3) 0.050(2) Uani 1 1 d . . .
C52 C 0.6927(6) 0.8438(4) -0.0297(4) 0.090(5) Uani 1 1 d . . .
H52A H 0.7183 0.8279 -0.0185 0.136 Uiso 1 1 calc R . .
H52B H 0.6960 0.8470 -0.0600 0.136 Uiso 1 1 calc R . .
H52C H 0.6657 0.8271 -0.0236 0.136 Uiso 1 1 calc R . .
C53 C 0.7329(6) 0.9138(6) -0.0216(4) 0.110(6) Uani 1 1 d . . .
H53A H 0.7326 0.9436 -0.0095 0.165 Uiso 1 1 calc R . .
H53B H 0.7351 0.9160 -0.0520 0.165 Uiso 1 1 calc R . .
H53C H 0.7584 0.8974 -0.0107 0.165 Uiso 1 1 calc R . .
C54 C 0.6499(5) 0.9143(5) -0.0279(4) 0.097(5) Uani 1 1 d . . .
H54A H 0.6480 0.9436 -0.0152 0.146 Uiso 1 1 calc R . .
H54B H 0.6228 0.8977 -0.0220 0.146 Uiso 1 1 calc R . .
H54C H 0.6535 0.9173 -0.0581 0.146 Uiso 1 1 calc R . .
C55 C 0.5959(4) 0.8328(3) 0.1108(3) 0.054(3) Uani 1 1 d . . .
H55A H 0.6048 0.8033 0.1211 0.065 Uiso 1 1 calc R . .
H55B H 0.5764 0.8284 0.0864 0.065 Uiso 1 1 calc R . .
C56 C 0.5380(6) 1.0643(5) -0.0103(7) 0.151(9) Uani 1 1 d . . .
H56A H 0.5429 1.0822 0.0148 0.227 Uiso 1 1 calc R . .
H56B H 0.5069 1.0556 -0.0118 0.227 Uiso 1 1 calc R . .
H56C H 0.5457 1.0817 -0.0350 0.227 Uiso 1 1 calc R . .
C57 C 0.5516(10) 0.9919(11) -0.0579(5) 0.233(16) Uani 1 1 d . . .
H57A H 0.5655 0.9636 -0.0650 0.350 Uiso 1 1 calc R . .
H57B H 0.5577 1.0135 -0.0800 0.350 Uiso 1 1 calc R . .
H57C H 0.5196 0.9879 -0.0552 0.350 Uiso 1 1 calc R . .
C58 C 0.6215(7) 0.9628(5) 0.3058(5) 0.115(6) Uani 1 1 d . . .
H58A H 0.5899 0.9556 0.3041 0.172 Uiso 1 1 calc R . .
H58B H 0.6267 0.9918 0.2932 0.172 Uiso 1 1 calc R . .
H58C H 0.6307 0.9633 0.3351 0.172 Uiso 1 1 calc R . .
C59 C 0.7074(6) 0.9483(7) 0.2890(6) 0.131(7) Uani 1 1 d . . .
H59A H 0.7314 0.9311 0.2765 0.197 Uiso 1 1 calc R . .
H59B H 0.7118 0.9501 0.3192 0.197 Uiso 1 1 calc R . .
H59C H 0.7074 0.9782 0.2771 0.197 Uiso 1 1 calc R . .

loop_
_atom_site_aniso_label
_atom_site_aniso_U_11
_atom_site_aniso_U_22
_atom_site_aniso_U_33
_atom_site_aniso_U_23
_atom_site_aniso_U_13
_atom_site_aniso_U_12
C1 0.042(5) 0.053(6) 0.039(5) -0.001(4) 0.005(4) -0.011(5)
O1 0.056(4) 0.053(4) 0.038(4) 0.012(3) 0.002(3) -0.014(3)
Sb1 0.0425(4) 0.0484(4) 0.0368(3) 0.0061(3) 0.0016(3) 0.0003(3)
S1 0.125(4) 0.125(4) 0.090(3) 0.009(3) -0.002(3) -0.003(3)
Sb2 0.0484(4) 0.0513(4) 0.0338(3) 0.0057(3) 0.0006(3) 0.0047(3)
C2 0.052(6) 0.047(6) 0.042(5) 0.004(4) 0.003(4) -0.007(5)
O2 0.038(4) 0.065(4) 0.036(3) 0.012(3) -0.003(3) 0.005(3)
S2 0.097(3) 0.086(2) 0.0478(17) 0.0252(16) 0.0028(16) 0.0144(19)
C3 0.046(6) 0.053(6) 0.057(6) 0.003(5) 0.007(5) -0.001(5)
O3 0.049(4) 0.054(4) 0.034(3) -0.002(3) -0.004(3) 0.007(3)
C4 0.056(6) 0.045(6) 0.050(6) 0.006(5) 0.003(5) -0.015(5)
O4 0.041(4) 0.084(5) 0.036(4) 0.009(3) 0.002(3) 0.009(4)
C5 0.054(6) 0.063(7) 0.042(6) 0.006(5) 0.006(5) 0.007(5)
O5 0.072(5) 0.054(4) 0.033(4) 0.008(3) 0.000(3) 0.014(4)
C6 0.033(5) 0.048(6) 0.048(6) 0.004(4) 0.005(4) -0.002(4)
O6 0.049(4) 0.045(4) 0.041(4) 0.010(3) -0.005(3) 0.000(3)
C7 0.064(7) 0.073(8) 0.048(6) 0.020(6) -0.001(5) -0.009(6)
O7 0.062(5) 0.129(8) 0.048(5) 0.019(5) 0.001(4) -0.015(5)
C8 0.075(9) 0.153(14) 0.061(8) 0.057(9) 0.027(7) 0.027(9)
O8 0.114(7) 0.057(5) 0.043(4) 0.009(3) 0.006(4) 0.019(5)
C9 0.063(8) 0.098(10) 0.084(9) 0.045(8) -0.005(7) -0.010(7)
C10 0.186(18) 0.118(13) 0.042(7) -0.006(8) -0.008(9) 0.011(12)
C11 0.038(5) 0.059(6) 0.049(6) 0.002(5) 0.002(4) 0.003(5)
C12 0.053(6) 0.046(6) 0.057(6) 0.004(5) 0.011(5) 0.008(5)
C13 0.057(7) 0.077(8) 0.044(6) 0.009(5) 0.017(5) -0.007(6)
C14 0.061(7) 0.056(7) 0.048(6) 0.006(5) 0.017(5) 0.006(5)
C15 0.052(6) 0.051(6) 0.067(7) -0.004(5) 0.026(5) 0.005(5)
C16 0.052(6) 0.049(6) 0.038(5) 0.012(4) 0.003(4) 0.005(5)
C17 0.054(6) 0.065(7) 0.044(6) 0.011(5) 0.001(5) 0.019(5)
C18 0.066(8) 0.098(10) 0.068(8) -0.015(7) 0.013(6) 0.014(7)
C22 0.057(6) 0.039(5) 0.060(7) 0.012(5) 0.001(5) 0.020(5)
C23 0.050(6) 0.047(6) 0.042(5) -0.001(4) 0.003(4) -0.002(5)
C24 0.079(8) 0.055(7) 0.041(6) 0.009(5) 0.013(5) 0.016(6)
C25 0.112(11) 0.056(7) 0.041(6) -0.006(5) 0.000(7) -0.012(7)
C26 0.070(8) 0.071(8) 0.044(6) -0.011(5) -0.002(5) -0.021(6)
C27 0.060(7) 0.050(6) 0.038(5) -0.006(4) 0.003(5) 0.000(5)
C28 0.052(6) 0.054(6) 0.035(5) 0.000(4) 0.007(4) 0.007(5)
C29 0.127(13) 0.063(8) 0.067(8) -0.001(7) -0.007(8) -0.007(8)
C33 0.062(7) 0.074(7) 0.031(5) -0.004(5) -0.008(5) 0.001(6)
C34 0.047(6) 0.058(6) 0.035(5) 0.003(4) -0.012(4) 0.007(5)
C35 0.047(6) 0.072(7) 0.051(6) 0.005(5) -0.008(5) -0.005(5)
C36 0.046(6) 0.080(8) 0.044(6) 0.012(6) -0.002(5) 0.002(6)
C37 0.043(6) 0.089(9) 0.040(6) -0.004(5) -0.001(5) 0.003(6)
C38 0.034(5) 0.072(7) 0.050(6) 0.002(5) -0.011(5) 0.001(5)
C39 0.038(5) 0.080(8) 0.039(5) 0.001(5) -0.013(4) 0.019(5)
C40 0.055(7) 0.087(9) 0.071(8) 0.012(7) 0.008(6) -0.001(7)
C41 0.096(11) 0.113(12) 0.078(10) 0.011(9) 0.024(8) 0.028(9)
C42 0.108(12) 0.100(11) 0.088(11) 0.021(9) 0.019(9) 0.001(9)
C43 0.046(8) 0.186(19) 0.119(14) 0.010(13) 0.004(8) 0.012(10)
C44 0.053(6) 0.057(7) 0.059(7) 0.004(5) -0.006(5) 0.016(5)
C45 0.047(6) 0.050(6) 0.045(6) 0.004(5) 0.004(5) 0.004(5)
C46 0.048(6) 0.045(6) 0.062(7) 0.010(5) -0.003(5) -0.009(5)
C47 0.054(6) 0.036(5) 0.044(5) 0.003(4) 0.005(5) -0.003(4)
C48 0.061(6) 0.044(6) 0.041(6) -0.001(4) 0.004(5) -0.001(5)
C49 0.061(7) 0.036(5) 0.048(6) 0.004(4) 0.013(5) 0.013(5)
C50 0.064(7) 0.039(5) 0.041(5) 0.006(4) -0.005(5) 0.008(5)
C51 0.060(6) 0.049(6) 0.040(5) 0.010(4) -0.002(5) 0.006(5)
C52 0.157(14) 0.068(8) 0.046(7) -0.005(6) 0.036(8) 0.012(9)
C53 0.138(14) 0.152(15) 0.042(7) 0.012(8) -0.002(8) -0.056(12)
C54 0.114(12) 0.113(12) 0.065(9) 0.032(8) -0.025(8) 0.006(10)
C55 0.067(7) 0.047(6) 0.049(6) 0.001(5) 0.008(5) 0.000(5)
C56 0.153(17) 0.080(11) 0.22(2) -0.025(13) 0.125(17) -0.025(11)
C57 0.28(3) 0.38(4) 0.042(10) 0.034(16) 0.001(14) 0.13(3)
C58 0.191(18) 0.091(11) 0.063(9) 0.011(8) 0.033(10) 0.015(11)
C59 0.109(13) 0.19(2) 0.093(12) 0.027(13) -0.022(10) -0.012(13)

loop_
_atom_type_symbol
_atom_type_description
_atom_type_scat_dispersion_real
_atom_type_scat_dispersion_imag
_atom_type_scat_source
C C 0.0033 0.0016 'International Tables Vol C Tables 4.2.6.8 and 6.1.1.4'
H H 0.0000 0.0000 'International Tables Vol C Tables 4.2.6.8 and 6.1.1.4'
O O 0.0106 0.0060 'International Tables Vol C Tables 4.2.6.8 and 6.1.1.4'
S S 0.1246 0.1234 'International Tables Vol C Tables 4.2.6.8 and 6.1.1.4'
Sb Sb -0.5866 1.5461 'International Tables Vol C Tables 4.2.6.8 and 6.1.1.4'
Si Si 0.0817 0.0704 'International Tables Vol C Tables 4.2.6.8 and 6.1.1.4'

loop_
_geom_angle_atom_site_label_1
_geom_angle_atom_site_label_2
_geom_angle_atom_site_label_3
_geom_angle
_geom_angle_site_symmetry_1
_geom_angle_site_symmetry_3
_geom_angle_publ_flag
C6 C1 O1 120.7(9) . . ?
C6 C1 C2 121.6(9) . . ?
O1 C1 C2 117.7(8) . . ?
C1 O1 Sb1 119.8(5) . . ?
O1 Sb1 O6 91.9(3) . . ?
O1 Sb1 O2 93.8(3) . . ?
O6 Sb1 O2 94.8(3) . . ?
O1 Sb1 O7 78.8(3) . . ?
O6 Sb1 O7 165.9(3) . . ?
O2 Sb1 O7 75.5(3) . . ?
O7 S1 C57 98.1(11) . . ?
O7 S1 C56 113.0(6) . . ?
C57 S1 C56 91.4(12) . . ?
O6 Sb2 O4 97.2(3) . . ?
O6 Sb2 O3 89.5(3) . . ?
O4 Sb2 O3 89.6(3) . . ?
O6 Sb2 O8 80.3(3) . . ?
O4 Sb2 O8 76.6(3) . . ?
O3 Sb2 O8 161.5(3) . . ?
C3 C2 C1 116.9(9) . . ?
C3 C2 C55 123.5(9) . . ?
C1 C2 C55 119.4(8) . . ?
C17 O2 Sb1 123.4(5) . . ?
O8 S2 C58 103.4(6) . . ?
O8 S2 C59 108.5(7) . . ?
C58 S2 C59 93.4(10) . . ?
C4 C3 C2 124.3(10) . . ?
C4 C3 H3A 117.9 . . ?
C2 C3 H3A 117.9 . . ?
C28 O3 Sb2 121.5(5) . . ?
C3 C4 C5 118.0(9) . . ?
C3 C4 C7 123.1(10) . . ?
C5 C4 C7 118.8(10) . . ?
C39 O4 Sb2 127.3(6) . . ?
C4 C5 C6 122.3(9) . . ?
C4 C5 H5B 118.9 . . ?
C6 C5 H5B 118.9 . . ?
C50 O5 H5A 109.5 . . ?
C1 C6 C5 117.0(9) . . ?
C1 C6 C11 121.3(9) . . ?
C5 C6 C11 121.7(9) . . ?
Sb2 O6 Sb1 134.5(3) . . ?
C8 C7 C10 108.4(11) . . ?
C8 C7 C4 111.8(10) . . ?
C10 C7 C4 113.4(10) . . ?
C8 C7 C9 111.5(11) . . ?
C10 C7 C9 107.5(12) . . ?
C4 C7 C9 104.1(9) . . ?
S1 O7 Sb1 111.9(4) . . ?
C7 C8 H8A 109.5 . . ?
C7 C8 H8B 109.5 . . ?
H8A C8 H8B 109.5 . . ?
C7 C8 H8C 109.5 . . ?
H8A C8 H8C 109.5 . . ?
H8B C8 H8C 109.5 . . ?
S2 O8 Sb2 130.7(5) . . ?
C7 C9 H9A 109.5 . . ?
C7 C9 H9B 109.5 . . ?
H9A C9 H9B 109.5 . . ?
C7 C9 H9C 109.5 . . ?
H9A C9 H9C 109.5 . . ?
H9B C9 H9C 109.5 . . ?
C7 C10 H10A 109.5 . . ?
C7 C10 H10B 109.5 . . ?
H10A C10 H10B 109.5 . . ?
C7 C10 H10C 109.5 . . ?
H10A C10 H10C 109.5 . . ?
H10B C10 H10C 109.5 . . ?
C12 C11 C6 117.1(8) . . ?
C12 C11 H11A 108.0 . . ?
C6 C11 H11A 108.0 . . ?
C12 C11 H11B 108.0 . . ?
C6 C11 H11B 108.0 . . ?
H11A C11 H11B 107.3 . . ?
C17 C12 C13 119.1(10) . . ?
C17 C12 C11 120.7(10) . . ?
C13 C12 C11 120.2(9) . . ?
C14 C13 C12 122.0(10) . . ?
C14 C13 H13A 119.0 . . ?
C12 C13 H13A 119.0 . . ?
C13 C14 C15 118.2(10) . . ?
C13 C14 C18 123.4(10) . . ?
C15 C14 C18 118.4(10) . . ?
C16 C15 C14 121.3(10) . . ?
C16 C15 H15A 119.3 . . ?
C14 C15 H15A 119.3 . . ?
C15 C16 C17 119.8(9) . . ?
C15 C16 C22 119.9(9) . . ?
C17 C16 C22 120.3(9) . . ?
O2 C17 C12 120.9(10) . . ?
O2 C17 C16 119.6(9) . . ?
C12 C17 C16 119.4(10) . . ?
C19A C18 C21 121(3) . . ?
C19A C18 C19 55.0(18) . . ?
C21 C18 C19 107.8(15) . . ?
C19A C18 C20 50.8(18) . . ?
C21 C18 C20 106.9(15) . . ?
C19 C18 C20 105.7(15) . . ?
C19A C18 C21A 107.1(11) . . ?
C21 C18 C21A 54.6(18) . . ?
C19 C18 C21A 60.4(18) . . ?
C20 C18 C21A 143(3) . . ?
C19A C18 C14 115.1(14) . . ?
C21 C18 C14 124(3) . . ?
C19 C18 C14 105(2) . . ?
C20 C18 C14 107(2) . . ?
C21A C18 C14 110.2(13) . . ?
C19A C18 C20A 106.5(11) . . ?
C21 C18 C20A 50.3(18) . . ?
C19 C18 C20A 143(3) . . ?
C20 C18 C20A 64.0(18) . . ?
C21A C18 C20A 104.8(11) . . ?
C14 C18 C20A 112.4(13) . . ?
C18 C19 H19A 109.5 . . ?
C18 C19 H19B 109.4 . . ?
H19A C19 H19B 109.5 . . ?
C18 C19 H19C 109.5 . . ?
H19A C19 H19C 109.5 . . ?
H19B C19 H19C 109.5 . . ?
C18 C20 H20A 109.4 . . ?
C18 C20 H20B 109.5 . . ?
H20A C20 H20B 109.5 . . ?
C18 C20 H20C 109.5 . . ?
H20A C20 H20C 109.5 . . ?
H20B C20 H20C 109.5 . . ?
C18 C21 H21A 109.4 . . ?
C18 C21 H21B 109.5 . . ?
H21A C21 H21B 109.5 . . ?
C18 C21 H21C 109.5 . . ?
H21A C21 H21C 109.5 . . ?
H21B C21 H21C 109.5 . . ?
C18 C19A H19D 109.5 . . ?
C18 C19A H19E 109.5 . . ?
H19D C19A H19E 109.5 . . ?
C18 C19A H19F 109.5 . . ?
H19D C19A H19F 109.5 . . ?
H19E C19A H19F 109.5 . . ?
C18 C20A H20D 109.5 . . ?
C18 C20A H20E 109.5 . . ?
H20D C20A H20E 109.5 . . ?
C18 C20A H20F 109.5 . . ?
H20D C20A H20F 109.5 . . ?
H20E C20A H20F 109.5 . . ?
C18 C21A H21D 109.5 . . ?
C18 C21A H21E 109.5 . . ?
H21D C21A H21E 109.5 . . ?
C18 C21A H21F 109.5 . . ?
H21D C21A H21F 109.5 . . ?
H21E C21A H21F 109.5 . . ?
C16 C22 C23 111.1(8) . . ?
C16 C22 H22A 109.4 . . ?
C23 C22 H22A 109.4 . . ?
C16 C22 H22B 109.4 . . ?
C23 C22 H22B 109.4 . . ?
H22A C22 H22B 108.0 . . ?
C28 C23 C24 120.2(10) . . ?
C28 C23 C22 118.5(9) . . ?
C24 C23 C22 121.3(9) . . ?
C25 C24 C23 121.5(11) . . ?
C25 C24 H24A 119.2 . . ?
C23 C24 H24A 119.2 . . ?
C24 C25 C26 116.7(11) . . ?
C24 C25 C29 124.0(13) . . ?
C26 C25 C29 119.2(12) . . ?
C27 C26 C25 123.0(11) . . ?
C27 C26 H26A 118.5 . . ?
C25 C26 H26A 118.5 . . ?
C26 C27 C28 117.3(10) . . ?
C26 C27 C33 119.3(10) . . ?
C28 C27 C33 123.3(9) . . ?
C23 C28 O3 119.9(9) . . ?
C23 C28 C27 120.9(10) . . ?
O3 C28 C27 119.2(9) . . ?
C30A C29 C25 114.2(15) . . ?
C30A C29 C31 132(2) . . ?
C25 C29 C31 113.0(16) . . ?
C30A C29 C31A 112.1(13) . . ?
C25 C29 C31A 106.1(19) . . ?
C31 C29 C31A 48.2(14) . . ?
C30A C29 C32 58.3(15) . . ?
C25 C29 C32 107(2) . . ?
C31 C29 C32 111.0(14) . . ?
C31A C29 C32 146(3) . . ?
C30A C29 C32A 109.2(12) . . ?
C25 C29 C32A 106.1(17) . . ?
C31 C29 C32A 61.1(14) . . ?
C31A C29 C32A 108.9(12) . . ?
C32 C29 C32A 55.2(15) . . ?
C30A C29 C30 50.0(13) . . ?
C25 C29 C30 112.2(17) . . ?
C31 C29 C30 106.2(12) . . ?
C31A C29 C30 65.2(14) . . ?
C32 C29 C30 106.9(13) . . ?
C32A C29 C30 141(2) . . ?
C29 C30 H30A 109.5 . . ?
C29 C30 H30B 109.5 . . ?
H30A C30 H30B 109.5 . . ?
C29 C30 H30C 109.5 . . ?
H30A C30 H30C 109.5 . . ?
H30B C30 H30C 109.5 . . ?
C29 C31 H31A 109.5 . . ?
C29 C31 H31B 109.5 . . ?
H31A C31 H31B 109.5 . . ?
C29 C31 H31C 109.5 . . ?
H31A C31 H31C 109.5 . . ?
H31B C31 H31C 109.5 . . ?
C29 C32 H32A 109.5 . . ?
C29 C32 H32B 109.5 . . ?
H32A C32 H32B 109.5 . . ?
C29 C32 H32C 109.5 . . ?
H32A C32 H32C 109.5 . . ?
H32B C32 H32C 109.5 . . ?
C29 C30A H30D 109.5 . . ?
C29 C30A H30E 109.5 . . ?
H30D C30A H30E 109.5 . . ?
C29 C30A H30F 109.5 . . ?
H30D C30A H30F 109.5 . . ?
H30E C30A H30F 109.5 . . ?
C29 C31A H31D 109.5 . . ?
C29 C31A H31E 109.5 . . ?
H31D C31A H31E 109.5 . . ?
C29 C31A H31F 109.5 . . ?
H31D C31A H31F 109.5 . . ?
H31E C31A H31F 109.5 . . ?
C29 C32A H32D 109.5 . . ?
C29 C32A H32E 109.5 . . ?
H32D C32A H32E 109.5 . . ?
C29 C32A H32F 109.5 . . ?
H32D C32A H32F 109.5 . . ?
H32E C32A H32F 109.5 . . ?
C34 C33 C27 115.6(8) . . ?
C34 C33 H33A 108.4 . . ?
C27 C33 H33A 108.4 . . ?
C34 C33 H33B 108.4 . . ?
C27 C33 H33B 108.4 . . ?
H33A C33 H33B 107.4 . . ?
C35 C34 C39 118.8(10) . . ?
C35 C34 C33 119.6(10) . . ?
C39 C34 C33 121.0(10) . . ?
C34 C35 C36 123.5(11) . . ?
C34 C35 H35A 118.3 . . ?
C36 C35 H35A 118.3 . . ?
C37 C36 C35 116.0(10) . . ?
C37 C36 C40 123.1(11) . . ?
C35 C36 C40 120.7(11) . . ?
C38 C37 C36 123.5(11) . . ?
C38 C37 H37A 118.3 . . ?
C36 C37 H37A 118.3 . . ?
C37 C38 C39 118.2(11) . . ?
C37 C38 C44 121.2(11) . . ?
C39 C38 C44 120.6(10) . . ?
O4 C39 C34 121.2(9) . . ?
O4 C39 C38 118.5(10) . . ?
C34 C39 C38 120.0(10) . . ?
C42 C40 C36 110.2(11) . . ?
C42 C40 C43 107.9(13) . . ?
C36 C40 C43 108.4(11) . . ?
C42 C40 C41 109.5(12) . . ?
C36 C40 C41 112.3(11) . . ?
C43 C40 C41 108.4(12) . . ?
C40 C41 H41A 109.5 . . ?
C40 C41 H41B 109.5 . . ?
H41A C41 H41B 109.5 . . ?
C40 C41 H41C 109.5 . . ?
H41A C41 H41C 109.5 . . ?
H41B C41 H41C 109.5 . . ?
C40 C42 H42A 109.5 . . ?
C40 C42 H42B 109.5 . . ?
H42A C42 H42B 109.5 . . ?
C40 C42 H42C 109.5 . . ?
H42A C42 H42C 109.5 . . ?
H42B C42 H42C 109.5 . . ?
C40 C43 H43A 109.5 . . ?
C40 C43 H43B 109.5 . . ?
H43A C43 H43B 109.5 . . ?
C40 C43 H43C 109.5 . . ?
H43A C43 H43C 109.5 . . ?
H43B C43 H43C 109.5 . . ?
C38 C44 C45 116.9(9) . . ?
C38 C44 H44A 108.1 . . ?
C45 C44 H44A 108.1 . . ?
C38 C44 H44B 108.1 . . ?
C45 C44 H44B 108.1 . . ?
H44A C44 H44B 107.3 . . ?
C46 C45 C50 117.1(9) . . ?
C46 C45 C44 120.6(10) . . ?
C50 C45 C44 122.3(9) . . ?
C45 C46 C47 124.3(10) . . ?
C45 C46 H46A 117.8 . . ?
C47 C46 H46A 117.8 . . ?
C46 C47 C48 116.0(9) . . ?
C46 C47 C51 124.1(9) . . ?
C48 C47 C51 119.9(9) . . ?
C49 C48 C47 122.3(10) . . ?
C49 C48 H48A 118.8 . . ?
C47 C48 H48A 118.8 . . ?
C48 C49 C50 117.4(10) . . ?
C48 C49 C55 118.4(10) . . ?
C50 C49 C55 124.2(9) . . ?
C49 C50 O5 117.8(9) . . ?
C49 C50 C45 122.8(9) . . ?
O5 C50 C45 119.3(9) . . ?
C52 C51 C54 109.2(11) . . ?
C52 C51 C47 109.1(8) . . ?
C54 C51 C47 109.6(9) . . ?
C52 C51 C53 106.3(11) . . ?
C54 C51 C53 109.5(11) . . ?
C47 C51 C53 112.9(9) . . ?
C51 C52 H52A 109.5 . . ?
C51 C52 H52B 109.5 . . ?
H52A C52 H52B 109.5 . . ?
C51 C52 H52C 109.5 . . ?
H52A C52 H52C 109.5 . . ?
H52B C52 H52C 109.5 . . ?
C51 C53 H53A 109.5 . . ?
C51 C53 H53B 109.5 . . ?
H53A C53 H53B 109.5 . . ?
C51 C53 H53C 109.5 . . ?
H53A C53 H53C 109.5 . . ?
H53B C53 H53C 109.5 . . ?
C51 C54 H54A 109.5 . . ?
C51 C54 H54B 109.5 . . ?
H54A C54 H54B 109.5 . . ?
C51 C54 H54C 109.5 . . ?
H54A C54 H54C 109.5 . . ?
H54B C54 H54C 109.5 . . ?
C49 C55 C2 114.3(8) . . ?
C49 C55 H55A 108.7 . . ?
C2 C55 H55A 108.7 . . ?
C49 C55 H55B 108.7 . . ?
C2 C55 H55B 108.7 . . ?
H55A C55 H55B 107.6 . . ?
S1 C56 H56A 109.5 . . ?
S1 C56 H56B 109.5 . . ?
H56A C56 H56B 109.5 . . ?
S1 C56 H56C 109.5 . . ?
H56A C56 H56C 109.5 . . ?
H56B C56 H56C 109.5 . . ?
S1 C57 H57A 109.5 . . ?
S1 C57 H57B 109.5 . . ?
H57A C57 H57B 109.5 . . ?
S1 C57 H57C 109.5 . . ?
H57A C57 H57C 109.5 . . ?
H57B C57 H57C 109.5 . . ?
S2 C58 H58A 109.5 . . ?
S2 C58 H58B 109.5 . . ?
H58A C58 H58B 109.5 . . ?
S2 C58 H58C 109.5 . . ?
H58A C58 H58C 109.5 . . ?
H58B C58 H58C 109.5 . . ?
S2 C59 H59A 109.5 . . ?
S2 C59 H59B 109.5 . . ?
H59A C59 H59B 109.5 . . ?
S2 C59 H59C 109.5 . . ?
H59A C59 H59C 109.5 . . ?
H59B C59 H59C 109.5 . . ?

loop_
_geom_bond_atom_site_label_1
_geom_bond_atom_site_label_2
_geom_bond_distance
_geom_bond_site_symmetry_2
_geom_bond_publ_flag
C1 C6 1.384(13) . ?
C1 O1 1.402(11) . ?
C1 C2 1.428(14) . ?
O1 Sb1 1.980(6) . ?
Sb1 O6 1.986(6) . ?
Sb1 O2 2.006(6) . ?
Sb1 O7 2.548(8) . ?
S1 O7 1.622(9) . ?
S1 C57 1.84(2) . ?
S1 C56 1.901(18) . ?
Sb2 O6 1.890(6) . ?
Sb2 O4 1.992(6) . ?
Sb2 O3 2.027(6) . ?
Sb2 O8 2.503(7) . ?
C2 C3 1.365(13) . ?
C2 C55 1.553(14) . ?
O2 C17 1.371(12) . ?
S2 O8 1.499(8) . ?
S2 C58 1.811(16) . ?
S2 C59 1.852(18) . ?
C3 C4 1.352(14) . ?
C3 H3A 0.9400 . ?
O3 C28 1.380(12) . ?
C4 C5 1.383(14) . ?
C4 C7 1.546(14) . ?
O4 C39 1.372(12) . ?
C5 C6 1.411(13) . ?
C5 H5B 0.9400 . ?
O5 C50 1.411(11) . ?
O5 H5A 0.8300 . ?
C6 C11 1.515(13) . ?
C7 C8 1.492(17) . ?
C7 C10 1.538(18) . ?
C7 C9 1.557(16) . ?
C8 H8A 0.9700 . ?
C8 H8B 0.9700 . ?
C8 H8C 0.9700 . ?
C9 H9A 0.9700 . ?
C9 H9B 0.9700 . ?
C9 H9C 0.9700 . ?
C10 H10A 0.9700 . ?
C10 H10B 0.9700 . ?
C10 H10C 0.9700 . ?
C11 C12 1.494(14) . ?
C11 H11A 0.9800 . ?
C11 H11B 0.9800 . ?
C12 C17 1.388(14) . ?
C12 C13 1.418(14) . ?
C13 C14 1.364(15) . ?
C13 H13A 0.9400 . ?
C14 C15 1.410(14) . ?
C14 C18 1.530(16) . ?
C15 C16 1.383(14) . ?
C15 H15A 0.9400 . ?
C16 C17 1.411(15) . ?
C16 C22 1.539(13) . ?
C18 C19A 1.489(16) . ?
C18 C21 1.499(19) . ?
C18 C19 1.502(19) . ?
C18 C20 1.514(19) . ?
C18 C21A 1.518(17) . ?
C18 C20A 1.529(17) . ?
C19 H19A 0.9700 . ?
C19 H19B 0.9700 . ?
C19 H19C 0.9700 . ?
C20 H20A 0.9700 . ?
C20 H20B 0.9700 . ?
C20 H20C 0.9700 . ?
C21 H21A 0.9700 . ?
C21 H21B 0.9700 . ?
C21 H21C 0.9700 . ?
C19A H19D 0.9700 . ?
C19A H19E 0.9700 . ?
C19A H19F 0.9700 . ?
C20A H20D 0.9700 . ?
C20A H20E 0.9700 . ?
C20A H20F 0.9700 . ?
C21A H21D 0.9700 . ?
C21A H21E 0.9700 . ?
C21A H21F 0.9700 . ?
C22 C23 1.545(14) . ?
C22 H22A 0.9800 . ?
C22 H22B 0.9800 . ?
C23 C28 1.364(14) . ?
C23 C24 1.394(14) . ?
C24 C25 1.369(17) . ?
C24 H24A 0.9400 . ?
C25 C26 1.406(17) . ?
C25 C29 1.524(17) . ?
C26 C27 1.390(15) . ?
C26 H26A 0.9400 . ?
C27 C28 1.394(14) . ?
C27 C33 1.536(14) . ?
C29 C30A 1.516(18) . ?
C29 C31 1.527(18) . ?
C29 C31A 1.527(19) . ?
C29 C32 1.537(19) . ?
C29 C32A 1.554(18) . ?
C29 C30 1.580(18) . ?
C30 H30A 0.9700 . ?
C30 H30B 0.9700 . ?
C30 H30C 0.9700 . ?
C31 H31A 0.9700 . ?
C31 H31B 0.9700 . ?
C31 H31C 0.9700 . ?
C32 H32A 0.9700 . ?
C32 H32B 0.9700 . ?
C32 H32C 0.9700 . ?
C30A H30D 0.9700 . ?
C30A H30E 0.9700 . ?
C30A H30F 0.9700 . ?
C31A H31D 0.9700 . ?
C31A H31E 0.9700 . ?
C31A H31F 0.9700 . ?
C32A H32D 0.9700 . ?
C32A H32E 0.9700 . ?
C32A H32F 0.9700 . ?
C33 C34 1.473(14) . ?
C33 H33A 0.9800 . ?
C33 H33B 0.9800 . ?
C34 C35 1.370(14) . ?
C34 C39 1.407(15) . ?
C35 C36 1.409(15) . ?
C35 H35A 0.9400 . ?
C36 C37 1.394(16) . ?
C36 C40 1.534(16) . ?
C37 C38 1.383(14) . ?
C37 H37A 0.9400 . ?
C38 C39 1.422(14) . ?
C38 C44 1.452(15) . ?
C40 C42 1.512(19) . ?
C40 C43 1.56(2) . ?
C40 C41 1.568(19) . ?
C41 H41A 0.9700 . ?
C41 H41B 0.9700 . ?
C41 H41C 0.9700 . ?
C42 H42A 0.9700 . ?
C42 H42B 0.9700 . ?
C42 H42C 0.9700 . ?
C43 H43A 0.9700 . ?
C43 H43B 0.9700 . ?
C43 H43C 0.9700 . ?
C44 C45 1.495(14) . ?
C44 H44A 0.9800 . ?
C44 H44B 0.9800 . ?
C45 C46 1.345(14) . ?
C45 C50 1.424(14) . ?
C46 C47 1.403(13) . ?
C46 H46A 0.9400 . ?
C47 C48 1.440(13) . ?
C47 C51 1.526(13) . ?
C48 C49 1.378(13) . ?
C48 H48A 0.9400 . ?
C49 C50 1.393(14) . ?
C49 C55 1.512(14) . ?
C51 C52 1.507(15) . ?
C51 C54 1.523(16) . ?
C51 C53 1.531(17) . ?
C52 H52A 0.9700 . ?
C52 H52B 0.9700 . ?
C52 H52C 0.9700 . ?
C53 H53A 0.9700 . ?
C53 H53B 0.9700 . ?
C53 H53C 0.9700 . ?
C54 H54A 0.9700 . ?
C54 H54B 0.9700 . ?
C54 H54C 0.9700 . ?
C55 H55A 0.9800 . ?
C55 H55B 0.9800 . ?
C56 H56A 0.9700 . ?
C56 H56B 0.9700 . ?
C56 H56C 0.9700 . ?
C57 H57A 0.9700 . ?
C57 H57B 0.9700 . ?
C57 H57C 0.9700 . ?
C58 H58A 0.9700 . ?
C58 H58B 0.9700 . ?
C58 H58C 0.9700 . ?
C59 H59A 0.9700 . ?
C59 H59B 0.9700 . ?
C59 H59C 0.9700 . ?
